data_7152429
loop_
_publ_author_name
'Mateus, Pedro'
'Delgado, Rita'
'Brand\~ao, Paula'
'F\'elix, V\'itor'

_publ_section_title
;
 A polyoxapolyaza macrobicyclic receptor for the recognition of
 zwitterions.
;
_journal_issue 29
_journal_name_full 'Organic &amp; biomolecular chemistry'
_journal_page_first 5529
_journal_page_last 5532
_journal_paper_doi 10.1039/c2ob25725d
_journal_volume 10
_journal_year 2012
_chemical_formula_sum 'C47 H63 N5 O3'
_chemical_formula_weight 746.02
_chemical_name_systematic
;
?
;
_space_group_IT_number 2
_symmetry_cell_setting triclinic
_symmetry_space_group_name_Hall '-P 1'
_symmetry_space_group_name_H-M 'P -1'
_atom_sites_solution_hydrogens geom
_atom_sites_solution_primary direct
_atom_sites_solution_secondary difmap
_audit_creation_method SHELXL-97
_cell_angle_alpha 91.8620(10)
_cell_angle_beta 92.1060(10)
_cell_angle_gamma 111.1350(10)
_cell_formula_units_Z 2
_cell_length_a 11.9682(3)
_cell_length_b 13.5050(3)
_cell_length_c 14.0716(4)
_cell_measurement_temperature 150(2)
_cell_volume 2117.42(9)
_computing_cell_refinement 'Bruker SMART'
_computing_data_collection 'Bruker SMART'
_computing_data_reduction 'Bruker SAINT'
_computing_molecular_graphics 'PLATON (Speck, 2008)'
_computing_publication_material 'SHELXL-97 (Sheldrick, 1997)'
_computing_structure_refinement 'SHELXL-97 (Sheldrick, 1997)'
_computing_structure_solution 'SHELXS-97 (Sheldrick, 1990)'
_diffrn_ambient_temperature 150(2)
_diffrn_measured_fraction_theta_full 0.989
_diffrn_measured_fraction_theta_max 0.989
_diffrn_measurement_device_type CCD
_diffrn_measurement_method 'omega and phi scans'
_diffrn_radiation_monochromator graphite
_diffrn_radiation_source 'fine-focus sealed tube'
_diffrn_radiation_type MoK\a
_diffrn_radiation_wavelength 0.71073
_diffrn_reflns_av_R_equivalents 0.0308
_diffrn_reflns_av_sigmaI/netI 0.0274
_diffrn_reflns_limit_h_max 15
_diffrn_reflns_limit_h_min -16
_diffrn_reflns_limit_k_max 18
_diffrn_reflns_limit_k_min -16
_diffrn_reflns_limit_l_max 19
_diffrn_reflns_limit_l_min -19
_diffrn_reflns_number 51940
_diffrn_reflns_theta_full 29.21
_diffrn_reflns_theta_max 29.21
_diffrn_reflns_theta_min 1.45
_diffrn_standards_interval_count 0.5
_diffrn_standards_interval_time 60
_exptl_absorpt_coefficient_mu 0.073
_exptl_absorpt_correction_T_max 0.9971
_exptl_absorpt_correction_T_min 0.9812
_exptl_absorpt_correction_type multi-scan
_exptl_crystal_colour colourless
_exptl_crystal_density_diffrn 1.170
_exptl_crystal_density_method 'not measured'
_exptl_crystal_description plate
_exptl_crystal_F_000 808
_exptl_crystal_size_max 0.26
_exptl_crystal_size_mid 0.20
_exptl_crystal_size_min 0.04
_refine_diff_density_max 0.403
_refine_diff_density_min -0.297
_refine_diff_density_rms 0.046
_refine_ls_extinction_method none
_refine_ls_goodness_of_fit_ref 1.020
_refine_ls_hydrogen_treatment mixed
_refine_ls_matrix_type full
_refine_ls_number_parameters 509
_refine_ls_number_reflns 11371
_refine_ls_number_restraints 0
_refine_ls_restrained_S_all 1.020
_refine_ls_R_factor_all 0.0652
_refine_ls_R_factor_gt 0.0495
_refine_ls_shift/su_max 0.000
_refine_ls_shift/su_mean 0.000
_refine_ls_structure_factor_coef Fsqd
_refine_ls_weighting_details 'w=1/[\s^2^(Fo^2^)+(0.0688P)^2^+0.6449P] where P=(Fo^2^+2Fc^2^)/3'
_refine_ls_weighting_scheme calc
_refine_ls_wR_factor_gt 0.1276
_refine_ls_wR_factor_ref 0.1387
_reflns_number_gt 8954
_reflns_number_total 11371
_reflns_threshold_expression >2sigma(I)
_cod_data_source_file c2ob25725d.txt
_cod_data_source_block f
_cod_depositor_comments
;
The following automatic conversions were performed:

'_refine_ls_weighting_scheme' value 'calc
w=1/[\s^2^(Fo^2^)+(0.0688P)^2^+0.6449P] where P=(Fo^2^+2Fc^2^)/3' was
changed to 'calc'. New tag '_refine_ls_weighting_details' was
created. The value of the new tag was set to
'w=1/[\s^2^(Fo^2^)+(0.0688P)^2^+0.6449P] where P=(Fo^2^+2Fc^2^)/3'.

Automatic conversion script
Id: cif_fix_values 3143 2015-03-26 13:38:13Z robertas 
;
_cod_original_sg_symbol_H-M P-1
_cod_database_code 7152429

loop_
_symmetry_equiv_pos_as_xyz
'x, y, z'
'-x, -y, -z'

loop_
_atom_site_label
_atom_site_type_symbol
_atom_site_fract_x
_atom_site_fract_y
_atom_site_fract_z
_atom_site_U_iso_or_equiv
_atom_site_adp_type
_atom_site_occupancy
_atom_site_calc_flag
_atom_site_refinement_flags
O1 O 0.27433(8) 0.18159(7) 0.32561(7) 0.0302(2) Uani 1 d .
C2 C 0.29700(11) 0.11583(10) 0.39524(10) 0.0294(3) Uani 1 d .
H2A H 0.2919 0.1439 0.4601 0.035 Uiso 1 calc R
H2B H 0.3781 0.1132 0.3893 0.035 Uiso 1 calc R
C3 C 0.20263(11) 0.00680(10) 0.37692(9) 0.0259(3) Uani 1 d .
C4 C 0.20155(12) -0.05346(12) 0.29510(10) 0.0332(3) Uani 1 d .
H4 H 0.2654 -0.0286 0.2533 0.040 Uiso 1 calc R
C5 C 0.10858(12) -0.14974(11) 0.27321(10) 0.0323(3) Uani 1 d .
H5 H 0.1097 -0.1897 0.2167 0.039 Uiso 1 calc R
C6 C 0.01398(11) -0.18847(10) 0.33277(9) 0.0268(3) Uani 1 d .
C7 C 0.01755(12) -0.13008(11) 0.41644(10) 0.0326(3) Uani 1 d .
H7 H -0.0445 -0.1563 0.4596 0.039 Uiso 1 calc R
C8 C 0.11059(12) -0.03367(10) 0.43816(10) 0.0311(3) Uani 1 d .
H8 H 0.1111 0.0051 0.4959 0.037 Uiso 1 calc R
C9 C -0.09014(12) -0.28989(10) 0.30503(11) 0.0327(3) Uani 1 d .
H9A H -0.0857 -0.3097 0.2373 0.039 Uiso 1 calc R
H9B H -0.0837 -0.3478 0.3436 0.039 Uiso 1 calc R
N10 N -0.20640(10) -0.27976(9) 0.31880(8) 0.0282(2) Uani 1 d .
H10 H -0.2050(14) -0.2183(13) 0.2944(11) 0.034 Uiso 1 d .
C11 C -0.30338(11) -0.36822(10) 0.27003(9) 0.0276(3) Uani 1 d .
H11A H -0.2956 -0.4360 0.2875 0.033 Uiso 1 calc R
H11B H -0.2961 -0.3627 0.2004 0.033 Uiso 1 calc R
C12 C -0.42612(11) -0.36954(10) 0.29532(9) 0.0275(3) Uani 1 d .
H12A H -0.4872 -0.4388 0.2728 0.033 Uiso 1 calc R
H12B H -0.4283 -0.3640 0.3655 0.033 Uiso 1 calc R
N13 N -0.45893(9) -0.28389(8) 0.25490(7) 0.0242(2) Uani 1 d .
C14 C -0.55535(11) -0.26992(10) 0.30890(9) 0.0286(3) Uani 1 d .
H14A H -0.6137 -0.3405 0.3231 0.034 Uiso 1 calc R
H14B H -0.5980 -0.2339 0.2695 0.034 Uiso 1 calc R
C15 C -0.50722(13) -0.20462(11) 0.40191(10) 0.0324(3) Uani 1 d .
H15A H -0.5760 -0.2004 0.4366 0.039 Uiso 1 calc R
H15B H -0.4675 -0.2428 0.4416 0.039 Uiso 1 calc R
N16 N -0.42256(10) -0.09696(9) 0.39170(8) 0.0303(2) Uani 1 d .
H16 H -0.3622(15) -0.0997(13) 0.3534(12) 0.036 Uiso 1 d .
C17 C -0.47658(13) -0.02743(11) 0.34927(12) 0.0380(3) Uani 1 d .
H17A H -0.5489 -0.0318 0.3835 0.046 Uiso 1 calc R
H17B H -0.5022 -0.0519 0.2822 0.046 Uiso 1 calc R
C18 C -0.39056(12) 0.08720(11) 0.35273(10) 0.0305(3) Uani 1 d .
C19 C -0.39619(13) 0.15476(12) 0.28255(12) 0.0385(3) Uani 1 d .
H19 H -0.4556 0.1291 0.2319 0.046 Uiso 1 calc R
C20 C -0.31663(14) 0.25948(12) 0.28474(12) 0.0401(3) Uani 1 d .
H20 H -0.3218 0.3043 0.2354 0.048 Uiso 1 calc R
C21 C -0.22981(12) 0.29912(11) 0.35820(11) 0.0346(3) Uani 1 d .
C22 C -0.22523(13) 0.23184(12) 0.42942(11) 0.0368(3) Uani 1 d .
H22 H -0.1671 0.2577 0.4809 0.044 Uiso 1 calc R
C23 C -0.30435(13) 0.12746(11) 0.42642(10) 0.0336(3) Uani 1 d .
H23 H -0.2994 0.0827 0.4758 0.040 Uiso 1 calc R
C24 C -0.13372(13) 0.40719(11) 0.35548(13) 0.0416(4) Uani 1 d .
H24A H -0.1623 0.4545 0.3173 0.050 Uiso 1 calc R
H24B H -0.1097 0.4398 0.4206 0.050 Uiso 1 calc R
O25 O -0.03631(8) 0.39036(7) 0.31283(8) 0.0360(2) Uani 1 d .
C26 C 0.07073(11) 0.48311(10) 0.31171(10) 0.0298(3) Uani 1 d .
H26A H 0.1000 0.5120 0.3773 0.036 Uiso 1 calc R
H26B H 0.0561 0.5390 0.2750 0.036 Uiso 1 calc R
C27 C 0.15980(10) 0.44502(9) 0.26437(9) 0.0240(2) Uani 1 d .
C28 C 0.16702(10) 0.44696(9) 0.16550(9) 0.0233(2) Uani 1 d .
C29 C 0.09450(11) 0.49778(10) 0.10712(10) 0.0288(3) Uani 1 d .
H29A H 0.0157 0.4825 0.1352 0.035 Uiso 1 calc R
H29B H 0.0797 0.4653 0.0416 0.035 Uiso 1 calc R
C30 C 0.15716(14) 0.61809(11) 0.10271(12) 0.0387(3) Uani 1 d .
H30A H 0.1806 0.6499 0.1674 0.046 Uiso 1 calc R
H30B H 0.1023 0.6480 0.0722 0.046 Uiso 1 calc R
H30C H 0.2288 0.6335 0.0657 0.046 Uiso 1 calc R
C31 C 0.24128(10) 0.40135(9) 0.12058(8) 0.0223(2) Uani 1 d .
C32 C 0.30757(10) 0.35356(9) 0.17478(9) 0.0215(2) Uani 1 d .
C33 C 0.39099(11) 0.30674(10) 0.12787(9) 0.0252(2) Uani 1 d .
H33A H 0.3570 0.2766 0.0636 0.030 Uiso 1 calc R
H33B H 0.3971 0.2482 0.1658 0.030 Uiso 1 calc R
C34 C 0.51614(11) 0.39051(11) 0.11970(11) 0.0336(3) Uani 1 d .
H34A H 0.5104 0.4482 0.0817 0.040 Uiso 1 calc R
H34B H 0.5674 0.3580 0.0887 0.040 Uiso 1 calc R
H34C H 0.5509 0.4191 0.1834 0.040 Uiso 1 calc R
C35 C 0.29779(10) 0.35099(9) 0.27407(8) 0.0221(2) Uani 1 d .
C36 C 0.35701(11) 0.28917(10) 0.33206(9) 0.0251(2) Uani 1 d .
H36A H 0.4343 0.2942 0.3057 0.030 Uiso 1 calc R
H36B H 0.3720 0.3169 0.3992 0.030 Uiso 1 calc R
C37 C 0.22295(10) 0.39512(9) 0.31908(9) 0.0237(2) Uani 1 d .
C38 C 0.20884(12) 0.38824(11) 0.42571(9) 0.0313(3) Uani 1 d .
H38A H 0.2163 0.3214 0.4463 0.038 Uiso 1 calc R
H38B H 0.1276 0.3860 0.4401 0.038 Uiso 1 calc R
C39 C 0.30264(14) 0.48253(13) 0.48196(10) 0.0390(3) Uani 1 d .
H39A H 0.3832 0.4859 0.4670 0.047 Uiso 1 calc R
H39B H 0.2923 0.4735 0.5503 0.047 Uiso 1 calc R
H39C H 0.2924 0.5486 0.4646 0.047 Uiso 1 calc R
C40 C 0.24256(11) 0.40074(10) 0.01268(9) 0.0268(3) Uani 1 d .
H40A H 0.2597 0.4739 -0.0081 0.032 Uiso 1 calc R
H40B H 0.3078 0.3776 -0.0082 0.032 Uiso 1 calc R
O41 O 0.13086(8) 0.33161(7) -0.03201(6) 0.0296(2) Uani 1 d .
C42 C 0.11287(12) 0.22150(11) -0.02576(11) 0.0350(3) Uani 1 d .
H42A H 0.1618 0.2123 0.0292 0.042 Uiso 1 calc R
H42B H 0.1396 0.1959 -0.0842 0.042 Uiso 1 calc R
C43 C -0.01695(12) 0.15695(10) -0.01400(9) 0.0274(3) Uani 1 d .
C44 C -0.07171(12) 0.05987(11) -0.06429(10) 0.0306(3) Uani 1 d .
H44 H -0.0286 0.0374 -0.1103 0.037 Uiso 1 calc R
C45 C -0.18872(12) -0.00450(11) -0.04800(10) 0.0327(3) Uani 1 d .
H45 H -0.2249 -0.0703 -0.0834 0.039 Uiso 1 calc R
C46 C -0.25322(12) 0.02595(11) 0.01909(10) 0.0328(3) Uani 1 d .
C47 C -0.19946(14) 0.12381(12) 0.06786(11) 0.0374(3) Uani 1 d .
H47 H -0.2431 0.1467 0.1131 0.045 Uiso 1 calc R
C48 C -0.08258(13) 0.18868(11) 0.05134(10) 0.0336(3) Uani 1 d .
H48 H -0.0474 0.2555 0.0853 0.040 Uiso 1 calc R
C49 C -0.37802(13) -0.04705(12) 0.03952(12) 0.0396(3) Uani 1 d .
H49A H -0.4147 -0.0087 0.0819 0.047 Uiso 1 calc R
H49B H -0.4277 -0.0675 -0.0208 0.047 Uiso 1 calc R
N50 N -0.37783(10) -0.14291(9) 0.08449(8) 0.0286(2) Uani 1 d .
H50 H -0.3371(15) -0.1251(13) 0.1382(12) 0.034 Uiso 1 d .
C51 C -0.49911(11) -0.21443(11) 0.10065(9) 0.0291(3) Uani 1 d .
H51A H -0.5443 -0.2388 0.0387 0.035 Uiso 1 calc R
H51B H -0.5404 -0.1757 0.1378 0.035 Uiso 1 calc R
C52 C -0.49841(11) -0.31016(10) 0.15394(9) 0.0275(3) Uani 1 d .
H52A H -0.5802 -0.3649 0.1496 0.033 Uiso 1 calc R
H52B H -0.4444 -0.3408 0.1230 0.033 Uiso 1 calc R
N100 N 0.82433(12) -0.03899(11) 0.26137(11) 0.0463(3) Uani 1 d .
C100 C 0.89655(12) 0.04268(11) 0.27466(10) 0.0320(3) Uani 1 d .
C101 C 0.98872(14) 0.14710(12) 0.29237(13) 0.0435(4) Uani 1 d .
H10A H 0.9551 0.2017 0.2786 0.052 Uiso 1 calc R
H10B H 1.0553 0.1546 0.2512 0.052 Uiso 1 calc R
H10C H 1.0180 0.1556 0.3592 0.052 Uiso 1 calc R

loop_
_atom_site_aniso_label
_atom_site_aniso_U_11
_atom_site_aniso_U_22
_atom_site_aniso_U_33
_atom_site_aniso_U_23
_atom_site_aniso_U_13
_atom_site_aniso_U_12
O1 0.0311(5) 0.0203(4) 0.0356(5) 0.0081(4) -0.0085(4) 0.0052(4)
C2 0.0269(6) 0.0264(6) 0.0336(7) 0.0101(5) -0.0038(5) 0.0080(5)
C3 0.0239(6) 0.0232(6) 0.0313(6) 0.0080(5) -0.0030(5) 0.0092(5)
C4 0.0299(6) 0.0373(7) 0.0302(7) 0.0077(6) 0.0058(5) 0.0087(6)
C5 0.0346(7) 0.0336(7) 0.0291(7) -0.0002(5) 0.0008(5) 0.0129(6)
C6 0.0264(6) 0.0218(6) 0.0339(7) 0.0027(5) -0.0018(5) 0.0111(5)
C7 0.0300(6) 0.0258(6) 0.0395(7) 0.0017(5) 0.0096(5) 0.0062(5)
C8 0.0314(6) 0.0253(6) 0.0354(7) -0.0013(5) 0.0043(5) 0.0090(5)
C9 0.0293(6) 0.0233(6) 0.0458(8) -0.0025(5) -0.0012(6) 0.0108(5)
N10 0.0265(5) 0.0210(5) 0.0364(6) 0.0007(4) -0.0009(4) 0.0081(4)
C11 0.0286(6) 0.0222(6) 0.0313(6) 0.0014(5) -0.0005(5) 0.0086(5)
C12 0.0276(6) 0.0217(6) 0.0304(6) 0.0044(5) 0.0028(5) 0.0053(5)
N13 0.0235(5) 0.0222(5) 0.0253(5) 0.0013(4) 0.0022(4) 0.0062(4)
C14 0.0236(6) 0.0263(6) 0.0335(7) 0.0012(5) 0.0049(5) 0.0056(5)
C15 0.0367(7) 0.0269(7) 0.0322(7) 0.0021(5) 0.0077(5) 0.0095(6)
N16 0.0310(6) 0.0243(5) 0.0359(6) 0.0019(4) 0.0034(5) 0.0101(5)
C17 0.0294(7) 0.0311(7) 0.0526(9) 0.0065(6) 0.0001(6) 0.0099(6)
C18 0.0286(6) 0.0285(7) 0.0398(7) 0.0049(5) 0.0098(5) 0.0156(5)
C19 0.0350(7) 0.0353(8) 0.0471(9) 0.0072(6) 0.0005(6) 0.0149(6)
C20 0.0393(8) 0.0325(7) 0.0544(9) 0.0157(7) 0.0081(7) 0.0183(6)
C21 0.0286(6) 0.0264(7) 0.0540(9) 0.0037(6) 0.0144(6) 0.0151(5)
C22 0.0340(7) 0.0353(8) 0.0416(8) -0.0019(6) 0.0041(6) 0.0134(6)
C23 0.0361(7) 0.0316(7) 0.0360(7) 0.0063(6) 0.0097(6) 0.0146(6)
C24 0.0326(7) 0.0275(7) 0.0700(11) 0.0050(7) 0.0183(7) 0.0154(6)
O25 0.0271(5) 0.0243(5) 0.0575(7) 0.0026(4) 0.0144(4) 0.0095(4)
C26 0.0277(6) 0.0247(6) 0.0387(7) 0.0041(5) 0.0076(5) 0.0105(5)
C27 0.0204(5) 0.0183(5) 0.0319(6) 0.0030(5) 0.0036(4) 0.0049(4)
C28 0.0197(5) 0.0182(5) 0.0297(6) 0.0047(4) -0.0002(4) 0.0040(4)
C29 0.0252(6) 0.0272(6) 0.0349(7) 0.0051(5) -0.0032(5) 0.0108(5)
C30 0.0405(8) 0.0269(7) 0.0501(9) 0.0082(6) -0.0092(6) 0.0142(6)
C31 0.0206(5) 0.0181(5) 0.0249(6) 0.0036(4) 0.0002(4) 0.0029(4)
C32 0.0186(5) 0.0156(5) 0.0276(6) 0.0018(4) 0.0008(4) 0.0029(4)
C33 0.0242(6) 0.0223(6) 0.0286(6) -0.0013(5) 0.0004(5) 0.0082(5)
C34 0.0244(6) 0.0332(7) 0.0415(8) -0.0054(6) 0.0045(5) 0.0087(5)
C35 0.0193(5) 0.0175(5) 0.0265(6) 0.0038(4) -0.0004(4) 0.0030(4)
C36 0.0234(5) 0.0215(6) 0.0291(6) 0.0045(5) -0.0016(5) 0.0064(5)
C37 0.0215(5) 0.0202(6) 0.0264(6) 0.0044(4) 0.0033(4) 0.0036(4)
C38 0.0327(7) 0.0360(7) 0.0281(6) 0.0102(5) 0.0090(5) 0.0142(6)
C39 0.0479(8) 0.0475(9) 0.0236(6) 0.0003(6) 0.0028(6) 0.0198(7)
C40 0.0267(6) 0.0234(6) 0.0264(6) 0.0049(5) 0.0010(5) 0.0040(5)
O41 0.0312(5) 0.0246(5) 0.0295(5) 0.0019(4) -0.0058(4) 0.0065(4)
C42 0.0311(7) 0.0249(7) 0.0468(8) -0.0020(6) -0.0031(6) 0.0084(5)
C43 0.0310(6) 0.0235(6) 0.0269(6) 0.0039(5) -0.0041(5) 0.0092(5)
C44 0.0339(7) 0.0279(6) 0.0288(6) -0.0002(5) -0.0022(5) 0.0104(5)
C45 0.0340(7) 0.0242(6) 0.0368(7) 0.0023(5) -0.0063(5) 0.0073(5)
C46 0.0323(7) 0.0286(7) 0.0389(7) 0.0141(6) -0.0003(5) 0.0118(6)
C47 0.0437(8) 0.0321(7) 0.0396(8) 0.0075(6) 0.0099(6) 0.0165(6)
C48 0.0423(8) 0.0249(6) 0.0327(7) 0.0015(5) 0.0012(6) 0.0111(6)
C49 0.0314(7) 0.0351(8) 0.0541(9) 0.0175(7) 0.0026(6) 0.0131(6)
N50 0.0260(5) 0.0266(6) 0.0315(6) 0.0063(4) -0.0005(4) 0.0074(4)
C51 0.0263(6) 0.0300(7) 0.0292(6) 0.0032(5) -0.0002(5) 0.0083(5)
C52 0.0272(6) 0.0233(6) 0.0279(6) -0.0012(5) -0.0009(5) 0.0048(5)
N100 0.0404(7) 0.0341(7) 0.0575(9) 0.0058(6) -0.0056(6) 0.0058(6)
C100 0.0297(6) 0.0308(7) 0.0372(7) 0.0031(5) 0.0004(5) 0.0131(6)
C101 0.0363(8) 0.0303(7) 0.0591(10) -0.0012(7) -0.0078(7) 0.0077(6)

loop_
_atom_type_symbol
_atom_type_description
_atom_type_scat_dispersion_real
_atom_type_scat_dispersion_imag
_atom_type_scat_source
C C 0.0033 0.0016 'International Tables Vol C Tables 4.2.6.8 and 6.1.1.4'
H H 0.0000 0.0000 'International Tables Vol C Tables 4.2.6.8 and 6.1.1.4'
N N 0.0061 0.0033 'International Tables Vol C Tables 4.2.6.8 and 6.1.1.4'
O O 0.0106 0.0060 'International Tables Vol C Tables 4.2.6.8 and 6.1.1.4'

loop_
_geom_angle_atom_site_label_1
_geom_angle_atom_site_label_2
_geom_angle_atom_site_label_3
_geom_angle
C2 O1 C36 114.27(9)
O1 C2 C3 106.62(10)
O1 C2 H2A 110.4
C3 C2 H2A 110.4
O1 C2 H2B 110.4
C3 C2 H2B 110.4
H2A C2 H2B 108.6
C4 C3 C8 118.06(12)
C4 C3 C2 120.61(12)
C8 C3 C2 121.23(12)
C3 C4 C5 120.99(12)
C3 C4 H4 119.5
C5 C4 H4 119.5
C6 C5 C4 120.97(13)
C6 C5 H5 119.5
C4 C5 H5 119.5
C7 C6 C5 117.94(12)
C7 C6 C9 121.72(12)
C5 C6 C9 120.32(12)
C6 C7 C8 120.95(12)
C6 C7 H7 119.5
C8 C7 H7 119.5
C3 C8 C7 121.00(13)
C3 C8 H8 119.5
C7 C8 H8 119.5
N10 C9 C6 112.43(10)
N10 C9 H9A 109.1
C6 C9 H9A 109.1
N10 C9 H9B 109.1
C6 C9 H9B 109.1
H9A C9 H9B 107.8
C11 N10 C9 110.80(10)
C11 N10 H10 109.0(10)
C9 N10 H10 108.4(10)
N10 C11 C12 112.07(10)
N10 C11 H11A 109.2
C12 C11 H11A 109.2
N10 C11 H11B 109.2
C12 C11 H11B 109.2
H11A C11 H11B 107.9
N13 C12 C11 114.42(10)
N13 C12 H12A 108.7
C11 C12 H12A 108.7
N13 C12 H12B 108.7
C11 C12 H12B 108.7
H12A C12 H12B 107.6
C14 N13 C52 110.20(10)
C14 N13 C12 109.13(10)
C52 N13 C12 110.16(10)
N13 C14 C15 111.85(10)
N13 C14 H14A 109.2
C15 C14 H14A 109.2
N13 C14 H14B 109.2
C15 C14 H14B 109.2
H14A C14 H14B 107.9
N16 C15 C14 115.31(11)
N16 C15 H15A 108.4
C14 C15 H15A 108.4
N16 C15 H15B 108.4
C14 C15 H15B 108.4
H15A C15 H15B 107.5
C17 N16 C15 113.53(11)
C17 N16 H16 108.0(10)
C15 N16 H16 109.0(10)
N16 C17 C18 112.00(11)
N16 C17 H17A 109.2
C18 C17 H17A 109.2
N16 C17 H17B 109.2
C18 C17 H17B 109.2
H17A C17 H17B 107.9
C19 C18 C23 117.96(13)
C19 C18 C17 121.00(13)
C23 C18 C17 121.04(13)
C18 C19 C20 121.23(14)
C18 C19 H19 119.4
C20 C19 H19 119.4
C21 C20 C19 120.58(14)
C21 C20 H20 119.7
C19 C20 H20 119.7
C20 C21 C22 118.23(13)
C20 C21 C24 121.23(14)
C22 C21 C24 120.13(14)
C23 C22 C21 120.83(14)
C23 C22 H22 119.6
C21 C22 H22 119.6
C18 C23 C22 121.16(13)
C18 C23 H23 119.4
C22 C23 H23 119.4
O25 C24 C21 105.51(11)
O25 C24 H24A 110.6
C21 C24 H24A 110.6
O25 C24 H24B 110.6
C21 C24 H24B 110.6
H24A C24 H24B 108.8
C24 O25 C26 114.75(10)
O25 C26 C27 104.65(10)
O25 C26 H26A 110.8
C27 C26 H26A 110.8
O25 C26 H26B 110.8
C27 C26 H26B 110.8
H26A C26 H26B 108.9
C28 C27 C37 120.74(11)
C28 C27 C26 119.77(11)
C37 C27 C26 118.95(11)
C27 C28 C31 119.60(11)
C27 C28 C29 120.00(11)
C31 C28 C29 120.41(11)
C28 C29 C30 112.87(10)
C28 C29 H29A 109.0
C30 C29 H29A 109.0
C28 C29 H29B 109.0
C30 C29 H29B 109.0
H29A C29 H29B 107.8
C29 C30 H30A 109.5
C29 C30 H30B 109.5
H30A C30 H30B 109.5
C29 C30 H30C 109.5
H30A C30 H30C 109.5
H30B C30 H30C 109.5
C28 C31 C32 120.27(11)
C28 C31 C40 118.02(10)
C32 C31 C40 121.64(11)
C35 C32 C31 119.32(11)
C35 C32 C33 119.65(10)
C31 C32 C33 121.02(11)
C32 C33 C34 111.54(10)
C32 C33 H33A 109.3
C34 C33 H33A 109.3
C32 C33 H33B 109.3
C34 C33 H33B 109.3
H33A C33 H33B 108.0
C33 C34 H34A 109.5
C33 C34 H34B 109.5
H34A C34 H34B 109.5
C33 C34 H34C 109.5
H34A C34 H34C 109.5
H34B C34 H34C 109.5
C37 C35 C32 120.69(11)
C37 C35 C36 118.93(11)
C32 C35 C36 120.01(10)
O1 C36 C35 105.50(9)
O1 C36 H36A 110.6
C35 C36 H36A 110.6
O1 C36 H36B 110.6
C35 C36 H36B 110.6
H36A C36 H36B 108.8
C35 C37 C27 119.34(11)
C35 C37 C38 120.49(11)
C27 C37 C38 120.17(11)
C37 C38 C39 112.19(11)
C37 C38 H38A 109.2
C39 C38 H38A 109.2
C37 C38 H38B 109.2
C39 C38 H38B 109.2
H38A C38 H38B 107.9
C38 C39 H39A 109.5
C38 C39 H39B 109.5
H39A C39 H39B 109.5
C38 C39 H39C 109.5
H39A C39 H39C 109.5
H39B C39 H39C 109.5
O41 C40 C31 112.21(10)
O41 C40 H40A 109.2
C31 C40 H40A 109.2
O41 C40 H40B 109.2
C31 C40 H40B 109.2
H40A C40 H40B 107.9
C42 O41 C40 113.07(10)
O41 C42 C43 110.78(11)
O41 C42 H42A 109.5
C43 C42 H42A 109.5
O41 C42 H42B 109.5
C43 C42 H42B 109.5
H42A C42 H42B 108.1
C48 C43 C44 118.43(13)
C48 C43 C42 121.10(12)
C44 C43 C42 120.32(12)
C45 C44 C43 120.72(13)
C45 C44 H44 119.6
C43 C44 H44 119.6
C46 C45 C44 120.83(13)
C46 C45 H45 119.6
C44 C45 H45 119.6
C45 C46 C47 118.44(13)
C45 C46 C49 120.30(13)
C47 C46 C49 121.25(14)
C46 C47 C48 120.85(14)
C46 C47 H47 119.6
C48 C47 H47 119.6
C43 C48 C47 120.69(13)
C43 C48 H48 119.7
C47 C48 H48 119.7
N50 C49 C46 112.03(11)
N50 C49 H49A 109.2
C46 C49 H49A 109.2
N50 C49 H49B 109.2
C46 C49 H49B 109.2
H49A C49 H49B 107.9
C51 N50 C49 111.45(10)
C51 N50 H50 109.3(11)
C49 N50 H50 109.1(11)
N50 C51 C52 111.40(10)
N50 C51 H51A 109.3
C52 C51 H51A 109.3
N50 C51 H51B 109.3
C52 C51 H51B 109.3
H51A C51 H51B 108.0
N13 C52 C51 112.86(10)
N13 C52 H52A 109.0
C51 C52 H52A 109.0
N13 C52 H52B 109.0
C51 C52 H52B 109.0
H52A C52 H52B 107.8
N100 C100 C101 179.59(17)
C100 C101 H10A 109.5
C100 C101 H10B 109.5
H10A C101 H10B 109.5
C100 C101 H10C 109.5
H10A C101 H10C 109.5
H10B C101 H10C 109.5

loop_
_geom_bond_atom_site_label_1
_geom_bond_atom_site_label_2
_geom_bond_distance
O1 C2 1.4259(14)
O1 C36 1.4304(14)
C2 C3 1.5050(17)
C2 H2A 0.9900
C2 H2B 0.9900
C3 C4 1.3851(19)
C3 C8 1.3860(18)
C4 C5 1.3889(19)
C4 H4 0.9500
C5 C6 1.3889(19)
C5 H5 0.9500
C6 C7 1.3863(19)
C6 C9 1.5100(18)
C7 C8 1.3901(18)
C7 H7 0.9500
C8 H8 0.9500
C9 N10 1.4655(17)
C9 H9A 0.9900
C9 H9B 0.9900
N10 C11 1.4607(16)
N10 H10 0.904(17)
C11 C12 1.5182(18)
C11 H11A 0.9900
C11 H11B 0.9900
C12 N13 1.4730(16)
C12 H12A 0.9900
C12 H12B 0.9900
N13 C14 1.4687(16)
N13 C52 1.4711(16)
C14 C15 1.5250(19)
C14 H14A 0.9900
C14 H14B 0.9900
C15 N16 1.4571(17)
C15 H15A 0.9900
C15 H15B 0.9900
N16 C17 1.4497(18)
N16 H16 0.927(17)
C17 C18 1.5169(19)
C17 H17A 0.9900
C17 H17B 0.9900
C18 C19 1.382(2)
C18 C23 1.384(2)
C19 C20 1.390(2)
C19 H19 0.9500
C20 C21 1.385(2)
C20 H20 0.9500
C21 C22 1.387(2)
C21 C24 1.500(2)
C22 C23 1.384(2)
C22 H22 0.9500
C23 H23 0.9500
C24 O25 1.4159(16)
C24 H24A 0.9900
C24 H24B 0.9900
O25 C26 1.4339(16)
C26 C27 1.5067(17)
C26 H26A 0.9900
C26 H26B 0.9900
C27 C28 1.3975(17)
C27 C37 1.4058(17)
C28 C31 1.4070(17)
C28 C29 1.5210(16)
C29 C30 1.5288(19)
C29 H29A 0.9900
C29 H29B 0.9900
C30 H30A 0.9800
C30 H30B 0.9800
C30 H30C 0.9800
C31 C32 1.4088(16)
C31 C40 1.5187(17)
C32 C35 1.4069(17)
C32 C33 1.5194(16)
C33 C34 1.5283(17)
C33 H33A 0.9900
C33 H33B 0.9900
C34 H34A 0.9800
C34 H34B 0.9800
C34 H34C 0.9800
C35 C37 1.4002(17)
C35 C36 1.5145(16)
C36 H36A 0.9900
C36 H36B 0.9900
C37 C38 1.5182(17)
C38 C39 1.532(2)
C38 H38A 0.9900
C38 H38B 0.9900
C39 H39A 0.9800
C39 H39B 0.9800
C39 H39C 0.9800
C40 O41 1.4333(15)
C40 H40A 0.9900
C40 H40B 0.9900
O41 C42 1.4298(16)
C42 C43 1.5009(19)
C42 H42A 0.9900
C42 H42B 0.9900
C43 C48 1.3843(19)
C43 C44 1.3912(18)
C44 C45 1.3885(19)
C44 H44 0.9500
C45 C46 1.383(2)
C45 H45 0.9500
C46 C47 1.388(2)
C46 C49 1.508(2)
C47 C48 1.390(2)
C47 H47 0.9500
C48 H48 0.9500
C49 N50 1.4600(17)
C49 H49A 0.9900
C49 H49B 0.9900
N50 C51 1.4556(16)
N50 H50 0.862(17)
C51 C52 1.5180(18)
C51 H51A 0.9900
C51 H51B 0.9900
C52 H52A 0.9900
C52 H52B 0.9900
N100 C100 1.1340(18)
C100 C101 1.450(2)
C101 H10A 0.9800
C101 H10B 0.9800
C101 H10C 0.9800
